data_4065079
loop_
_publ_author_name
'Wooles, Ashley J.'
'Gregson, Matthew'
'Cooper, Oliver J.'
'Middleton-Gear, Amy'
'Mills, David P.'
'Lewis, William'
'Blake, Alexander J.'
'Liddle, Stephen T.'

_publ_section_title
;
 Group 1 Bis(iminophosphorano)methanides, Part 1:N-Alkyl and Silyl
 Derivatives of the Sterically Demanding Methanes H2C(PPh2NR)2(R =
 Adamantyl and Trimethylsilyl)
;
_journal_issue 20
_journal_name_full Organometallics
_journal_page_first 5314
_journal_paper_doi 10.1021/om200553s
_journal_volume 30
_journal_year 2011
_chemical_formula_moiety 'C35 H47 I2 La N2 O P2 Si2, 0.5(C7 H8)'
_chemical_formula_sum 'C38.5 H51 I2 La N2 O P2 Si2'
_chemical_formula_weight 1068.64
_chemical_name_systematic
; 
 ? 
;
_space_group_IT_number 2
_symmetry_cell_setting triclinic
_symmetry_space_group_name_Hall '-P 1'
_symmetry_space_group_name_H-M 'P -1'
_atom_sites_solution_hydrogens 'geom, Me From Difmap'
_atom_sites_solution_primary direct
_atom_sites_solution_secondary difmap
_audit_creation_method 'enCIFer editing of SHELXL97 CIF output'
_cell_angle_alpha 77.233(4)
_cell_angle_beta 77.040(4)
_cell_angle_gamma 83.684(3)
_cell_formula_units_Z 2
_cell_length_a 9.8191(4)
_cell_length_b 11.9347(4)
_cell_length_c 19.2510(9)
_cell_measurement_reflns_used 7041
_cell_measurement_temperature 90(2)
_cell_measurement_theta_max 69.00
_cell_measurement_theta_min 5.80
_cell_volume 2139.82(16)
_computing_cell_refinement
;
CrysAlisPro, Oxford Diffraction Ltd.,
Version 1.171.33.55 (release 05-01-2010 CrysAlis171 .NET)
(compiled Jan  5 2010,16:28:46)
;
_computing_data_collection
;
CrysAlisPro, Oxford Diffraction Ltd.,
Version 1.171.33.55 (release 05-01-2010 CrysAlis171 .NET)
(compiled Jan  5 2010,16:28:46)
;
_computing_data_reduction
;
CrysAlisPro, Oxford Diffraction Ltd.,
Version 1.171.33.55 (release 05-01-2010 CrysAlis171 .NET)
(compiled Jan  5 2010,16:28:46)
;
_computing_molecular_graphics 'SHELXTL (Sheldrick, 2008)'
_computing_publication_material 'enCIFer (Allen et al., 2004); PLATON (Spek, 2009)'
_computing_structure_refinement 'SHELXL97 (Sheldrick, 2008)'
_computing_structure_solution 'SHELXTL (Sheldrick, 2008)'
_diffrn_ambient_temperature 90(2)
_diffrn_detector_area_resol_mean 10.3613
_diffrn_measured_fraction_theta_full 0.918
_diffrn_measured_fraction_theta_max 0.904
_diffrn_measurement_device_type 'SuperNova, Single source at offset), Atlas'
_diffrn_measurement_method '\w scans'
_diffrn_radiation_monochromator mirror
_diffrn_radiation_source 'SuperNova (Cu) X-ray Source'
_diffrn_radiation_type 'Cu K\a'
_diffrn_radiation_wavelength 1.5418
_diffrn_reflns_av_R_equivalents 0.0513
_diffrn_reflns_av_sigmaI/netI 0.0258
_diffrn_reflns_limit_h_max 8
_diffrn_reflns_limit_h_min -11
_diffrn_reflns_limit_k_max 14
_diffrn_reflns_limit_k_min -14
_diffrn_reflns_limit_l_max 23
_diffrn_reflns_limit_l_min -22
_diffrn_reflns_number 9638
_diffrn_reflns_theta_full 67.50
_diffrn_reflns_theta_max 69.12
_diffrn_reflns_theta_min 5.81
_diffrn_standards_decay_% 0
_diffrn_standards_number 0
_exptl_absorpt_coefficient_mu 20.520
_exptl_absorpt_correction_T_max 0.912
_exptl_absorpt_correction_T_min 0.461
_exptl_absorpt_correction_type analytical
_exptl_absorpt_process_details
;
CrysAlisPro, Oxford Diffraction Ltd.,
Version 1.171.33.55 (release 05-01-2010 CrysAlis171 .NET)
(compiled Jan  5 2010,16:28:46)
Analytical numeric absorption correction using a multifaceted crystal
model based on expressions derived by R.C. Clark & J.S. Reid.
(Clark, R. C. & Reid, J. S. (1995). Acta Cryst. A51, 887-897)
;
_exptl_crystal_colour colourless
_exptl_crystal_density_diffrn 1.659
_exptl_crystal_density_method 'not measured'
_exptl_crystal_description plate
_exptl_crystal_F_000 1050
_exptl_crystal_size_max 0.1559
_exptl_crystal_size_mid 0.1037
_exptl_crystal_size_min 0.0120
_refine_diff_density_max 2.39
_refine_diff_density_min -2.39
_refine_diff_density_rms
;0.24 
PROBLEM: _diffrn_measured_fraction_theta_full Low ....... 0.918
RESPONSE: instrument problem, connectivity clear cut, data good.
;
_refine_ls_extinction_method none
_refine_ls_goodness_of_fit_ref 1.09
_refine_ls_hydrogen_treatment constr
_refine_ls_matrix_type full
_refine_ls_number_parameters 441
_refine_ls_number_reflns 7226
_refine_ls_number_restraints 17
_refine_ls_restrained_S_all 1.08
_refine_ls_R_factor_all 0.0715
_refine_ls_R_factor_gt 0.0595
_refine_ls_shift/su_max 0.001
_refine_ls_shift/su_mean 0.000
_refine_ls_structure_factor_coef Fsqd
_refine_ls_weighting_details 'calc w=1/[\s^2^(Fo^2^)+(0.113P)^2^+11.71P] where P=(Fo^2^+2Fc^2^)/3'
_refine_ls_weighting_scheme calc
_refine_ls_wR_factor_gt 0.160
_refine_ls_wR_factor_ref 0.170
_reflns_number_gt 6203
_reflns_number_total 7226
_reflns_threshold_expression I>2\s(I)
_cod_data_source_file om200553s_si_001.cif
_cod_data_source_block 9
_cod_original_cell_volume 2139.84(15)
_cod_database_code 4065079

loop_
_symmetry_equiv_pos_as_xyz
'x, y, z'
'-x, -y, -z'

loop_
_atom_site_label
_atom_site_type_symbol
_atom_site_fract_x
_atom_site_fract_y
_atom_site_fract_z
_atom_site_U_iso_or_equiv
_atom_site_adp_type
_atom_site_occupancy
_atom_site_symmetry_multiplicity
_atom_site_calc_flag
_atom_site_refinement_flags
_atom_site_disorder_assembly
_atom_site_disorder_group
La1 La 1.01247(4) 0.30984(3) 0.81917(2) 0.01431(15) Uani 1 1 d . . .
C1 C 0.7591(8) 0.3048(6) 0.7704(4) 0.0175(15) Uani 1 1 d . . .
H1 H 0.6772 0.3004 0.8106 0.021 Uiso 1 1 calc R . .
P1 P 0.78663(19) 0.44509(16) 0.72526(10) 0.0142(4) Uani 1 1 d . . .
C2 C 0.6359(8) 0.5287(6) 0.7686(4) 0.0157(14) Uani 1 1 d . . .
I1 I 1.29800(5) 0.28641(5) 0.70488(3) 0.02229(16) Uani 1 1 d . . .
I2 I 0.79844(5) 0.28033(4) 0.97307(2) 0.01915(16) Uani 1 1 d . . .
C3 C 0.5316(9) 0.5836(7) 0.7320(5) 0.0195(15) Uani 1 1 d . . .
H3 H 0.5389 0.5816 0.6833 0.023 Uiso 1 1 calc R . .
C4 C 0.4181(9) 0.6405(7) 0.7684(5) 0.0213(16) Uani 1 1 d . . .
H4 H 0.3499 0.6781 0.7433 0.026 Uiso 1 1 calc R . .
C5 C 0.4021(8) 0.6436(7) 0.8422(4) 0.0163(14) Uani 1 1 d . . .
H5 H 0.3233 0.6804 0.8666 0.020 Uiso 1 1 calc R . .
C6 C 0.5083(8) 0.5896(7) 0.8779(4) 0.0188(15) Uani 1 1 d . . .
H6 H 0.5009 0.5915 0.9266 0.023 Uiso 1 1 calc R . .
C7 C 0.6252(8) 0.5329(6) 0.8415(4) 0.0173(15) Uani 1 1 d . . .
H7 H 0.6957 0.4980 0.8657 0.021 Uiso 1 1 calc R . .
C8 C 0.7721(8) 0.4721(6) 0.6310(4) 0.0155(14) Uani 1 1 d . . .
C9 C 0.8571(9) 0.5455(8) 0.5764(5) 0.0249(17) Uani 1 1 d . . .
H9 H 0.9301 0.5773 0.5873 0.030 Uiso 1 1 calc R . .
C10 C 0.8346(10) 0.5718(9) 0.5060(5) 0.0291(19) Uani 1 1 d . . .
H10 H 0.8915 0.6212 0.4696 0.035 Uiso 1 1 calc R . .
C11 C 0.7249(10) 0.5228(8) 0.4905(5) 0.0292(19) Uani 1 1 d . . .
H11 H 0.7084 0.5401 0.4435 0.035 Uiso 1 1 calc R . .
C12 C 0.6408(10) 0.4490(8) 0.5443(5) 0.0257(18) Uani 1 1 d . . .
H12 H 0.5695 0.4157 0.5328 0.031 Uiso 1 1 calc R . .
C13 C 0.6612(9) 0.4240(7) 0.6146(5) 0.0227(17) Uani 1 1 d . . .
H13 H 0.6026 0.3759 0.6509 0.027 Uiso 1 1 calc R . .
P2 P 0.82504(19) 0.16895(16) 0.75532(10) 0.0145(4) Uani 1 1 d . . .
C14 C 0.6855(8) 0.0710(7) 0.7971(4) 0.0167(14) Uani 1 1 d . . .
C15 C 0.6071(9) 0.0793(7) 0.8665(5) 0.0211(16) Uani 1 1 d . . .
H15 H 0.6224 0.1368 0.8889 0.025 Uiso 1 1 calc R . .
C16 C 0.5067(9) 0.0013(7) 0.9014(5) 0.0225(16) Uani 1 1 d . . .
H16 H 0.4538 0.0071 0.9471 0.027 Uiso 1 1 calc R . .
C17 C 0.4845(9) -0.0869(8) 0.8679(5) 0.0252(17) Uani 1 1 d . . .
H17 H 0.4172 -0.1393 0.8915 0.030 Uiso 1 1 calc R . .
C18 C 0.5638(10) -0.0954(8) 0.7991(5) 0.0265(18) Uani 1 1 d . . .
H18 H 0.5495 -0.1532 0.7765 0.032 Uiso 1 1 calc R . .
C19 C 0.6650(9) -0.0165(7) 0.7644(5) 0.0225(16) Uani 1 1 d . . .
H19 H 0.7191 -0.0226 0.7190 0.027 Uiso 1 1 calc R . .
C20 C 0.8728(8) 0.1609(6) 0.6600(4) 0.0165(15) Uani 1 1 d . . .
C21 C 0.7687(9) 0.1651(7) 0.6193(5) 0.0203(16) Uani 1 1 d . . .
H21 H 0.6745 0.1737 0.6408 0.024 Uiso 1 1 calc R . .
C22 C 0.8095(10) 0.1561(8) 0.5457(5) 0.0267(18) Uani 1 1 d . . .
H22 H 0.7418 0.1614 0.5180 0.032 Uiso 1 1 calc R . .
C23 C 0.9463(11) 0.1398(8) 0.5148(5) 0.030(2) Uani 1 1 d . . .
H23 H 0.9720 0.1314 0.4667 0.036 Uiso 1 1 calc R . .
C24 C 1.0492(10) 0.1356(8) 0.5555(5) 0.0294(19) Uani 1 1 d . . .
H24 H 1.1432 0.1262 0.5336 0.035 Uiso 1 1 calc R . .
C25 C 1.0131(9) 0.1451(7) 0.6272(5) 0.0218(16) Uani 1 1 d . . .
H25 H 1.0823 0.1410 0.6538 0.026 Uiso 1 1 calc R . .
N1 N 0.9318(7) 0.4808(6) 0.7371(3) 0.0155(12) Uani 1 1 d . . .
Si1 Si 0.9966(2) 0.61509(18) 0.72563(12) 0.0173(4) Uani 1 1 d . . .
C26 C 0.8658(9) 0.7386(7) 0.7067(5) 0.0255(17) Uani 1 1 d . . .
H26B H 0.8299 0.7328 0.6653 0.038 Uiso 1 1 calc R . .
H26C H 0.9103 0.8097 0.6968 0.038 Uiso 1 1 calc R . .
H26A H 0.7903 0.7364 0.7483 0.038 Uiso 1 1 calc R . .
C27 C 1.1585(9) 0.6387(8) 0.6523(4) 0.0240(17) Uani 1 1 d . . .
H27B H 1.1363 0.6396 0.6061 0.036 Uiso 1 1 calc R . .
H27A H 1.2282 0.5776 0.6620 0.036 Uiso 1 1 calc R . .
H27C H 1.1941 0.7110 0.6512 0.036 Uiso 1 1 calc R . .
C28 C 1.0439(10) 0.6147(8) 0.8154(5) 0.0262(18) Uani 1 1 d . . .
H28B H 0.9663 0.5910 0.8544 0.039 Uiso 1 1 calc R . .
H28C H 1.0657 0.6908 0.8164 0.039 Uiso 1 1 calc R . .
H28A H 1.1239 0.5623 0.8212 0.039 Uiso 1 1 calc R . .
N2 N 0.9597(7) 0.1334(5) 0.7921(4) 0.0174(13) Uani 1 1 d . . .
Si2 Si 1.0395(2) 0.00738(18) 0.83279(12) 0.0178(4) Uani 1 1 d . . .
C29 C 1.1325(9) 0.0521(8) 0.8966(5) 0.0246(17) Uani 1 1 d . . .
H29C H 1.2028 0.1037 0.8692 0.037 Uiso 1 1 calc R . .
H29B H 1.1758 -0.0147 0.9232 0.037 Uiso 1 1 calc R . .
H29A H 1.0662 0.0903 0.9301 0.037 Uiso 1 1 calc R . .
C30 C 1.1695(10) -0.0593(7) 0.7649(5) 0.0276(18) Uani 1 1 d . . .
H30C H 1.1221 -0.0827 0.7324 0.041 Uiso 1 1 calc R . .
H30A H 1.2174 -0.1254 0.7896 0.041 Uiso 1 1 calc R . .
H30B H 1.2361 -0.0044 0.7376 0.041 Uiso 1 1 calc R . .
C31 C 0.9125(9) -0.1006(8) 0.8886(5) 0.0264(18) Uani 1 1 d . . .
H31C H 0.8655 -0.1273 0.8573 0.040 Uiso 1 1 calc R . .
H31A H 0.8449 -0.0653 0.9230 0.040 Uiso 1 1 calc R . .
H31B H 0.9621 -0.1646 0.9142 0.040 Uiso 1 1 calc R . .
O1 O 1.1813(6) 0.3443(5) 0.8994(3) 0.0201(11) Uani 1 1 d . . .
C32 C 1.3320(8) 0.3178(7) 0.8863(4) 0.0189(15) Uani 1 1 d . . .
H32B H 1.3815 0.3842 0.8575 0.023 Uiso 1 1 calc R . .
H32A H 1.3577 0.2542 0.8611 0.023 Uiso 1 1 calc R . .
C33 C 1.3650(9) 0.2858(8) 0.9615(5) 0.0231(17) Uani 1 1 d . . .
H33B H 1.4628 0.2949 0.9597 0.028 Uiso 1 1 calc R . .
H33A H 1.3434 0.2070 0.9844 0.028 Uiso 1 1 calc R . .
C34 C 1.2703(9) 0.3704(8) 1.0015(5) 0.0238(17) Uani 1 1 d . . .
H34B H 1.3170 0.4400 0.9968 0.029 Uiso 1 1 calc R . .
H34A H 1.2407 0.3367 1.0527 0.029 Uiso 1 1 calc R . .
C35 C 1.1457(9) 0.3956(8) 0.9636(5) 0.0269(18) Uani 1 1 d . . .
H35A H 1.0629 0.3629 0.9963 0.032 Uiso 1 1 calc R . .
H35B H 1.1266 0.4780 0.9497 0.032 Uiso 1 1 calc R . .
C36 C 0.455(4) 1.168(5) 0.443(2) 0.12(3) Uiso 0.50 1 d PD A -1
H36A H 0.5068 1.2200 0.4570 0.180 Uiso 0.50 1 calc PR A -1
H36B H 0.3565 1.1893 0.4553 0.180 Uiso 0.50 1 calc PR A -1
H36C H 0.4823 1.1729 0.3912 0.180 Uiso 0.50 1 calc PR A -1
C37 C 0.483(3) 1.0539(19) 0.4797(11) 0.051(6) Uiso 0.50 1 d PD A -1
C38 C 0.458(4) 1.023(2) 0.5545(14) 0.08(2) Uiso 0.50 1 d PD A -1
H38A H 0.4209 1.0791 0.5817 0.095 Uiso 0.50 1 calc PR A -1
C39 C 0.485(4) 0.912(2) 0.5906(12) 0.074(9) Uiso 0.50 1 d PD A -1
H39A H 0.4689 0.8936 0.6412 0.089 Uiso 0.50 1 calc PR A -1
C40 C 0.539(3) 0.826(2) 0.5502(12) 0.055(11) Uiso 0.50 1 d PD A -1
H40A H 0.5559 0.7505 0.5736 0.067 Uiso 0.50 1 calc PR A -1
C41 C 0.565(3) 0.8565(19) 0.4746(11) 0.058(6) Uiso 0.50 1 d PD A -1
H41A H 0.6016 0.8012 0.4471 0.069 Uiso 0.50 1 calc PR A -1
C42 C 0.536(3) 0.9681(19) 0.4401(14) 0.050(12) Uiso 0.50 1 d PD A -1
H42A H 0.5533 0.9865 0.3895 0.060 Uiso 0.50 1 calc PR A -1

loop_
_atom_site_aniso_label
_atom_site_aniso_U_11
_atom_site_aniso_U_22
_atom_site_aniso_U_33
_atom_site_aniso_U_23
_atom_site_aniso_U_13
_atom_site_aniso_U_12
La1 0.0075(2) 0.0170(2) 0.0183(2) -0.00165(16) -0.00519(15) 0.00075(15)
C1 0.015(4) 0.015(3) 0.021(4) -0.001(3) -0.006(3) 0.003(3)
P1 0.0085(9) 0.0155(8) 0.0188(8) -0.0021(7) -0.0057(6) 0.0011(7)
C2 0.009(4) 0.015(3) 0.020(4) -0.001(3) -0.002(3) 0.000(3)
I1 0.0106(3) 0.0313(3) 0.0223(3) -0.00119(19) -0.00194(18) -0.00169(19)
I2 0.0115(3) 0.0252(3) 0.0192(2) -0.00157(18) -0.00367(17) 0.00059(18)
C3 0.014(4) 0.021(4) 0.027(4) -0.003(3) -0.010(3) -0.004(3)
C4 0.016(4) 0.022(4) 0.024(4) -0.003(3) -0.006(3) 0.006(3)
C5 0.007(3) 0.018(3) 0.026(4) -0.007(3) -0.006(3) -0.003(3)
C6 0.010(4) 0.023(4) 0.024(4) -0.006(3) -0.004(3) 0.001(3)
C7 0.010(4) 0.016(3) 0.025(4) 0.000(3) -0.008(3) 0.002(3)
C8 0.012(4) 0.016(3) 0.019(3) -0.003(3) -0.006(3) 0.001(3)
C9 0.019(4) 0.034(4) 0.022(4) -0.007(3) -0.004(3) 0.001(4)
C10 0.022(5) 0.036(5) 0.026(4) 0.000(4) -0.004(3) -0.005(4)
C11 0.028(5) 0.036(5) 0.023(4) -0.005(4) -0.012(3) 0.013(4)
C12 0.022(5) 0.025(4) 0.034(5) -0.005(3) -0.020(4) 0.005(3)
C13 0.017(4) 0.023(4) 0.029(4) -0.005(3) -0.011(3) 0.009(3)
P2 0.0096(9) 0.0149(8) 0.0193(8) -0.0021(7) -0.0052(7) 0.0005(7)
C14 0.005(3) 0.019(4) 0.024(4) 0.001(3) -0.003(3) -0.004(3)
C15 0.018(4) 0.017(4) 0.028(4) -0.002(3) -0.009(3) 0.005(3)
C16 0.011(4) 0.026(4) 0.028(4) -0.001(3) -0.002(3) -0.003(3)
C17 0.014(4) 0.024(4) 0.036(5) -0.004(3) -0.003(3) -0.002(3)
C18 0.022(4) 0.023(4) 0.034(5) -0.008(3) -0.003(3) -0.002(3)
C19 0.014(4) 0.022(4) 0.030(4) -0.003(3) -0.002(3) -0.003(3)
C20 0.011(4) 0.017(3) 0.024(4) -0.004(3) -0.003(3) -0.008(3)
C21 0.013(4) 0.023(4) 0.026(4) -0.002(3) -0.007(3) -0.006(3)
C22 0.030(5) 0.026(4) 0.028(4) -0.004(3) -0.013(4) -0.004(4)
C23 0.041(6) 0.027(4) 0.021(4) -0.007(3) -0.002(4) -0.006(4)
C24 0.025(5) 0.033(5) 0.028(4) -0.008(4) 0.001(3) -0.005(4)
C25 0.017(4) 0.022(4) 0.029(4) -0.006(3) -0.007(3) -0.010(3)
N1 0.008(3) 0.017(3) 0.021(3) -0.003(2) -0.005(2) -0.002(2)
Si1 0.0095(10) 0.0167(9) 0.0253(10) -0.0018(8) -0.0059(7) 0.0000(7)
C26 0.018(4) 0.018(4) 0.039(5) -0.001(3) -0.006(3) 0.000(3)
C27 0.022(4) 0.027(4) 0.022(4) 0.000(3) -0.006(3) -0.002(3)
C28 0.020(4) 0.031(4) 0.030(4) -0.006(3) -0.006(3) -0.005(3)
N2 0.014(3) 0.015(3) 0.025(3) -0.003(2) -0.008(3) -0.001(2)
Si2 0.0117(10) 0.0162(9) 0.0251(10) -0.0018(8) -0.0068(8) 0.0020(8)
C29 0.015(4) 0.025(4) 0.035(4) -0.005(3) -0.011(3) 0.004(3)
C30 0.029(5) 0.021(4) 0.034(5) -0.011(3) -0.009(4) 0.007(4)
C31 0.008(4) 0.024(4) 0.045(5) 0.003(4) -0.008(3) -0.003(3)
O1 0.014(3) 0.024(3) 0.025(3) -0.008(2) -0.010(2) 0.001(2)
C32 0.010(4) 0.022(4) 0.026(4) -0.006(3) -0.003(3) -0.001(3)
C33 0.015(4) 0.029(4) 0.029(4) -0.004(3) -0.018(3) 0.008(3)
C34 0.014(4) 0.032(4) 0.027(4) -0.005(3) -0.009(3) -0.003(3)
C35 0.017(4) 0.037(5) 0.028(4) -0.013(4) -0.007(3) 0.009(4)

loop_
_atom_type_symbol
_atom_type_description
_atom_type_scat_dispersion_real
_atom_type_scat_dispersion_imag
_atom_type_scat_source
C C 0.0181 0.0091 'International Tables Vol C Tables 4.2.6.8 and 6.1.1.4'
H H 0.0000 0.0000 'International Tables Vol C Tables 4.2.6.8 and 6.1.1.4'
N N 0.0311 0.0180 'International Tables Vol C Tables 4.2.6.8 and 6.1.1.4'
O O 0.0492 0.0322 'International Tables Vol C Tables 4.2.6.8 and 6.1.1.4'
Si Si 0.2541 0.3302 'International Tables Vol C Tables 4.2.6.8 and 6.1.1.4'
P P 0.2955 0.4335 'International Tables Vol C Tables 4.2.6.8 and 6.1.1.4'
I I -0.3257 6.8362 'International Tables Vol C Tables 4.2.6.8 and 6.1.1.4'
La La -1.4094 9.0376 'International Tables Vol C Tables 4.2.6.8 and 6.1.1.4'

loop_
_geom_angle_atom_site_label_1
_geom_angle_atom_site_label_2
_geom_angle_atom_site_label_3
_geom_angle
N2 La1 N1 111.9(2)
N2 La1 O1 130.1(2)
N1 La1 O1 116.5(2)
N2 La1 C1 61.2(2)
N1 La1 C1 60.9(2)
O1 La1 C1 159.7(2)
N2 La1 I1 85.28(16)
N1 La1 I1 91.17(15)
O1 La1 I1 82.66(13)
C1 La1 I1 116.87(16)
N2 La1 I2 94.77(16)
N1 La1 I2 108.48(15)
O1 La1 I2 81.00(13)
C1 La1 I2 81.18(16)
I1 La1 I2 158.596(18)
P1 C1 P2 135.9(5)
P1 C1 La1 86.2(3)
P2 C1 La1 85.0(3)
P1 C1 H1 111.7
P2 C1 H1 111.7
La1 C1 H1 111.7
N1 P1 C1 109.2(4)
N1 P1 C8 113.9(4)
C1 P1 C8 113.6(4)
N1 P1 C2 111.6(4)
C1 P1 C2 103.9(4)
C8 P1 C2 104.2(4)
C3 C2 C7 120.0(7)
C3 C2 P1 122.3(6)
C7 C2 P1 117.6(6)
C4 C3 C2 119.6(8)
C4 C3 H3 120.2
C2 C3 H3 120.2
C3 C4 C5 121.9(8)
C3 C4 H4 119.0
C5 C4 H4 119.0
C6 C5 C4 117.8(7)
C6 C5 H5 121.1
C4 C5 H5 121.1
C7 C6 C5 121.0(7)
C7 C6 H6 119.5
C5 C6 H6 119.5
C6 C7 C2 119.6(7)
C6 C7 H7 120.2
C2 C7 H7 120.2
C9 C8 C13 119.6(7)
C9 C8 P1 122.7(6)
C13 C8 P1 117.4(6)
C10 C9 C8 120.9(8)
C10 C9 H9 119.6
C8 C9 H9 119.6
C9 C10 C11 118.8(8)
C9 C10 H10 120.6
C11 C10 H10 120.6
C12 C11 C10 120.8(8)
C12 C11 H11 119.6
C10 C11 H11 119.6
C13 C12 C11 120.7(8)
C13 C12 H12 119.6
C11 C12 H12 119.6
C12 C13 C8 119.2(8)
C12 C13 H13 120.4
C8 C13 H13 120.4
N2 P2 C1 107.9(4)
N2 P2 C20 109.8(4)
C1 P2 C20 113.8(4)
N2 P2 C14 111.8(3)
C1 P2 C14 107.0(4)
C20 P2 C14 106.6(4)
C19 C14 C15 120.1(7)
C19 C14 P2 121.1(6)
C15 C14 P2 118.5(6)
C16 C15 C14 119.7(8)
C16 C15 H15 120.1
C14 C15 H15 120.1
C15 C16 C17 120.3(8)
C15 C16 H16 119.9
C17 C16 H16 119.9
C18 C17 C16 119.8(8)
C18 C17 H17 120.1
C16 C17 H17 120.1
C19 C18 C17 119.4(8)
C19 C18 H18 120.3
C17 C18 H18 120.3
C14 C19 C18 120.7(8)
C14 C19 H19 119.7
C18 C19 H19 119.7
C25 C20 C21 119.4(7)
C25 C20 P2 119.9(6)
C21 C20 P2 120.6(6)
C22 C21 C20 119.1(8)
C22 C21 H21 120.4
C20 C21 H21 120.4
C23 C22 C21 120.6(8)
C23 C22 H22 119.7
C21 C22 H22 119.7
C22 C23 C24 120.0(8)
C22 C23 H23 120.0
C24 C23 H23 120.0
C25 C24 C23 120.8(9)
C25 C24 H24 119.6
C23 C24 H24 119.6
C24 C25 C20 120.0(8)
C24 C25 H25 120.0
C20 C25 H25 120.0
P1 N1 Si1 131.2(4)
P1 N1 La1 103.6(3)
Si1 N1 La1 122.0(3)
N1 Si1 C26 113.7(4)
N1 Si1 C27 113.1(4)
C26 Si1 C27 108.2(4)
N1 Si1 C28 104.5(4)
C26 Si1 C28 108.6(4)
C27 Si1 C28 108.3(4)
Si1 C26 H26B 109.5
Si1 C26 H26C 109.5
H26B C26 H26C 109.5
Si1 C26 H26A 109.5
H26B C26 H26A 109.5
H26C C26 H26A 109.5
Si1 C27 H27B 109.5
Si1 C27 H27A 109.5
H27B C27 H27A 109.5
Si1 C27 H27C 109.5
H27B C27 H27C 109.5
H27A C27 H27C 109.5
Si1 C28 H28B 109.5
Si1 C28 H28C 109.5
H28B C28 H28C 109.5
Si1 C28 H28A 109.5
H28B C28 H28A 109.5
H28C C28 H28A 109.5
P2 N2 Si2 136.6(4)
P2 N2 La1 104.3(3)
Si2 N2 La1 116.9(3)
N2 Si2 C30 111.7(4)
N2 Si2 C31 113.4(4)
C30 Si2 C31 109.9(4)
N2 Si2 C29 104.8(4)
C30 Si2 C29 109.4(4)
C31 Si2 C29 107.4(4)
Si2 C29 H29C 109.5
Si2 C29 H29B 109.5
H29C C29 H29B 109.5
Si2 C29 H29A 109.5
H29C C29 H29A 109.5
H29B C29 H29A 109.5
Si2 C30 H30C 109.5
Si2 C30 H30A 109.5
H30C C30 H30A 109.5
Si2 C30 H30B 109.5
H30C C30 H30B 109.5
H30A C30 H30B 109.5
Si2 C31 H31C 109.5
Si2 C31 H31A 109.5
H31C C31 H31A 109.5
Si2 C31 H31B 109.5
H31C C31 H31B 109.5
H31A C31 H31B 109.5
C35 O1 C32 106.5(6)
C35 O1 La1 127.8(5)
C32 O1 La1 125.7(5)
O1 C32 C33 104.3(6)
O1 C32 H32B 110.9
C33 C32 H32B 110.9
O1 C32 H32A 110.9
C33 C32 H32A 110.9
H32B C32 H32A 108.9
C32 C33 C34 103.0(6)
C32 C33 H33B 111.2
C34 C33 H33B 111.2
C32 C33 H33A 111.2
C34 C33 H33A 111.2
H33B C33 H33A 109.1
C33 C34 C35 103.5(7)
C33 C34 H34B 111.1
C35 C34 H34B 111.1
C33 C34 H34A 111.1
C35 C34 H34A 111.1
H34B C34 H34A 109.0
O1 C35 C34 107.9(7)
O1 C35 H35A 110.1
C34 C35 H35A 110.1
O1 C35 H35B 110.1
C34 C35 H35B 110.1
H35A C35 H35B 108.4
C38 C37 C42 117.8(19)
C38 C37 C36 122.0(17)
C42 C37 C36 120.2(15)
C37 C38 C39 122.1(17)
C37 C38 H38A 118.9
C39 C38 H38A 118.9
C38 C39 C40 119.5(13)
C38 C39 H39A 120.3
C40 C39 H39A 120.3
C41 C40 C39 118.7(13)
C41 C40 H40A 120.7
C39 C40 H40A 120.7
C42 C41 C40 120.6(16)
C42 C41 H41A 119.7
C40 C41 H41A 119.7
C41 C42 C37 121.3(19)
C41 C42 H42A 119.3
C37 C42 H42A 119.3

loop_
_geom_bond_atom_site_label_1
_geom_bond_atom_site_label_2
_geom_bond_distance
La1 N1 2.463(6)
La1 N2 2.412(6)
La1 O1 2.624(6)
La1 C1 2.859(8)
La1 I1 3.1800(6)
La1 I2 3.1981(6)
C1 P1 1.728(8)
C1 P2 1.739(8)
C1 H1 0.9800
P1 N1 1.609(7)
P1 C8 1.807(8)
P1 C2 1.836(8)
C2 C3 1.395(11)
C2 C7 1.396(11)
C3 C4 1.374(12)
C3 H3 0.9300
C4 C5 1.402(12)
C4 H4 0.9300
C5 C6 1.398(11)
C5 H5 0.9300
C6 C7 1.394(11)
C6 H6 0.9300
C7 H7 0.9300
C8 C9 1.389(12)
C8 C13 1.410(12)
C9 C10 1.385(13)
C9 H9 0.9300
C10 C11 1.396(14)
C10 H10 0.9300
C11 C12 1.379(14)
C11 H11 0.9300
C12 C13 1.376(12)
C12 H12 0.9300
C13 H13 0.9300
P2 N2 1.611(7)
P2 C20 1.810(8)
P2 C14 1.825(8)
C14 C19 1.386(12)
C14 C15 1.402(12)
C15 C16 1.385(12)
C15 H15 0.9300
C16 C17 1.409(13)
C16 H16 0.9300
C17 C18 1.397(13)
C17 H17 0.9300
C18 C19 1.396(13)
C18 H18 0.9300
C19 H19 0.9300
C20 C25 1.392(12)
C20 C21 1.412(11)
C21 C22 1.408(13)
C21 H21 0.9300
C22 C23 1.352(15)
C22 H22 0.9300
C23 C24 1.401(14)
C23 H23 0.9300
C24 C25 1.374(13)
C24 H24 0.9300
C25 H25 0.9300
N1 Si1 1.740(7)
Si1 C26 1.874(9)
Si1 C27 1.875(9)
Si1 C28 1.887(9)
C26 H26B 0.9600
C26 H26C 0.9600
C26 H26A 0.9600
C27 H27B 0.9600
C27 H27A 0.9600
C27 H27C 0.9600
C28 H28B 0.9600
C28 H28C 0.9600
C28 H28A 0.9600
N2 Si2 1.728(7)
Si2 C30 1.860(9)
Si2 C31 1.874(9)
Si2 C29 1.878(9)
C29 H29C 0.9600
C29 H29B 0.9600
C29 H29A 0.9600
C30 H30C 0.9600
C30 H30A 0.9600
C30 H30B 0.9600
C31 H31C 0.9600
C31 H31A 0.9600
C31 H31B 0.9600
O1 C35 1.455(10)
O1 C32 1.456(10)
C32 C33 1.511(11)
C32 H32B 0.9700
C32 H32A 0.9700
C33 C34 1.515(12)
C33 H33B 0.9700
C33 H33A 0.9700
C34 C35 1.530(11)
C34 H34B 0.9700
C34 H34A 0.9700
C35 H35A 0.9700
C35 H35B 0.9700
C36 C37 1.42(7)
C36 H36A 0.9600
C36 H36B 0.9600
C36 H36C 0.9600
C37 C38 1.377(18)
C37 C42 1.398(19)
C38 C39 1.390(18)
C38 H38A 0.9300
C39 C40 1.404(19)
C39 H39A 0.9300
C40 C41 1.392(18)
C40 H40A 0.9300
C41 C42 1.378(18)
C41 H41A 0.9300
C42 H42A 0.9300

loop_
_geom_torsion_atom_site_label_1
_geom_torsion_atom_site_label_2
_geom_torsion_atom_site_label_3
_geom_torsion_atom_site_label_4
_geom_torsion
N2 La1 C1 P1 -144.3(4)
N1 La1 C1 P1 -1.7(2)
O1 La1 C1 P1 86.5(6)
I1 La1 C1 P1 -76.9(3)
I2 La1 C1 P1 115.2(3)
N2 La1 C1 P2 -7.6(2)
N1 La1 C1 P2 135.0(4)
O1 La1 C1 P2 -136.8(5)
I1 La1 C1 P2 59.8(3)
I2 La1 C1 P2 -108.1(3)
P2 C1 P1 N1 -76.4(7)
La1 C1 P1 N1 2.4(4)
P2 C1 P1 C8 51.9(8)
La1 C1 P1 C8 130.8(3)
P2 C1 P1 C2 164.4(6)
La1 C1 P1 C2 -116.7(3)
N1 P1 C2 C3 131.0(7)
C1 P1 C2 C3 -111.5(7)
C8 P1 C2 C3 7.6(7)
N1 P1 C2 C7 -51.3(7)
C1 P1 C2 C7 66.2(7)
C8 P1 C2 C7 -174.6(6)
C7 C2 C3 C4 -0.6(12)
P1 C2 C3 C4 177.0(6)
C2 C3 C4 C5 -1.2(13)
C3 C4 C5 C6 2.0(12)
C4 C5 C6 C7 -1.0(12)
C5 C6 C7 C2 -0.7(12)
C3 C2 C7 C6 1.6(12)
P1 C2 C7 C6 -176.2(6)
N1 P1 C8 C9 -17.4(8)
C1 P1 C8 C9 -143.3(7)
C2 P1 C8 C9 104.4(7)
N1 P1 C8 C13 168.3(6)
C1 P1 C8 C13 42.5(7)
C2 P1 C8 C13 -69.8(7)
C13 C8 C9 C10 -0.1(13)
P1 C8 C9 C10 -174.3(7)
C8 C9 C10 C11 -0.3(14)
C9 C10 C11 C12 -0.3(14)
C10 C11 C12 C13 1.4(14)
C11 C12 C13 C8 -1.8(13)
C9 C8 C13 C12 1.2(12)
P1 C8 C13 C12 175.6(6)
P1 C1 P2 N2 89.9(7)
La1 C1 P2 N2 10.5(3)
P1 C1 P2 C20 -32.2(8)
La1 C1 P2 C20 -111.6(3)
P1 C1 P2 C14 -149.7(6)
La1 C1 P2 C14 130.9(3)
N2 P2 C14 C19 -100.0(7)
C1 P2 C14 C19 142.1(7)
C20 P2 C14 C19 20.0(8)
N2 P2 C14 C15 74.2(7)
C1 P2 C14 C15 -43.6(7)
C20 P2 C14 C15 -165.7(6)
C19 C14 C15 C16 -1.5(12)
P2 C14 C15 C16 -175.9(6)
C14 C15 C16 C17 0.8(12)
C15 C16 C17 C18 -0.1(13)
C16 C17 C18 C19 0.3(14)
C15 C14 C19 C18 1.7(13)
P2 C14 C19 C18 175.9(7)
C17 C18 C19 C14 -1.0(13)
N2 P2 C20 C25 -9.9(7)
C1 P2 C20 C25 111.1(7)
C14 P2 C20 C25 -131.2(6)
N2 P2 C20 C21 167.2(6)
C1 P2 C20 C21 -71.8(7)
C14 P2 C20 C21 45.9(7)
C25 C20 C21 C22 -1.6(12)
P2 C20 C21 C22 -178.6(6)
C20 C21 C22 C23 2.2(13)
C21 C22 C23 C24 -2.1(14)
C22 C23 C24 C25 1.5(14)
C23 C24 C25 C20 -0.9(13)
C21 C20 C25 C24 1.0(12)
P2 C20 C25 C24 178.1(7)
C1 P1 N1 Si1 -162.3(5)
C8 P1 N1 Si1 69.6(6)
C2 P1 N1 Si1 -48.0(6)
C1 P1 N1 La1 -2.9(4)
C8 P1 N1 La1 -131.0(3)
C2 P1 N1 La1 111.3(3)
N2 La1 N1 P1 36.9(4)
O1 La1 N1 P1 -155.3(3)
C1 La1 N1 P1 1.9(3)
I1 La1 N1 P1 122.3(3)
I2 La1 N1 P1 -66.3(3)
N2 La1 N1 Si1 -161.3(3)
O1 La1 N1 Si1 6.4(5)
C1 La1 N1 Si1 163.7(5)
I1 La1 N1 Si1 -75.9(4)
I2 La1 N1 Si1 95.4(4)
P1 N1 Si1 C26 8.1(7)
La1 N1 Si1 C26 -148.1(4)
P1 N1 Si1 C27 -115.9(6)
La1 N1 Si1 C27 87.9(4)
P1 N1 Si1 C28 126.4(6)
La1 N1 Si1 C28 -29.7(5)
C1 P2 N2 Si2 148.7(6)
C20 P2 N2 Si2 -86.8(7)
C14 P2 N2 Si2 31.4(7)
C1 P2 N2 La1 -12.9(4)
C20 P2 N2 La1 111.6(3)
C14 P2 N2 La1 -130.2(3)
N1 La1 N2 P2 -26.5(4)
O1 La1 N2 P2 167.9(2)
C1 La1 N2 P2 8.5(3)
I1 La1 N2 P2 -115.8(3)
I2 La1 N2 P2 85.7(3)
N1 La1 N2 Si2 167.6(3)
O1 La1 N2 Si2 2.0(5)
C1 La1 N2 Si2 -157.4(5)
I1 La1 N2 Si2 78.3(3)
I2 La1 N2 Si2 -80.2(4)
P2 N2 Si2 C30 88.0(7)
La1 N2 Si2 C30 -112.1(4)
P2 N2 Si2 C31 -36.9(8)
La1 N2 Si2 C31 123.1(4)
P2 N2 Si2 C29 -153.7(6)
La1 N2 Si2 C29 6.2(5)
N2 La1 O1 C35 -120.2(7)
N1 La1 O1 C35 74.7(7)
C1 La1 O1 C35 -2.8(10)
I1 La1 O1 C35 162.3(7)
I2 La1 O1 C35 -31.5(6)
N2 La1 O1 C32 61.6(6)
N1 La1 O1 C32 -103.5(6)
C1 La1 O1 C32 179.0(6)
I1 La1 O1 C32 -15.9(5)
I2 La1 O1 C32 150.3(6)
C35 O1 C32 C33 33.7(8)
La1 O1 C32 C33 -147.8(5)
O1 C32 C33 C34 -39.0(8)
C32 C33 C34 C35 28.9(9)
C32 O1 C35 C34 -15.1(9)
La1 O1 C35 C34 166.4(5)
C33 C34 C35 O1 -9.3(9)
C42 C37 C38 C39 1(4)
C36 C37 C38 C39 -180(2)
C37 C38 C39 C40 -1(4)
C38 C39 C40 C41 1(5)
C39 C40 C41 C42 -1(5)
C40 C41 C42 C37 1(5)
C38 C37 C42 C41 -1(4)
C36 C37 C42 C41 180(2)
